data_7703789
loop_
_publ_author_name
'Zhang, Shiyu'
'Cheng, Guangbin'
'Yang, Hongwei'

_publ_section_title
;
 Studies on the synthesis and properties of nitramino compounds based on
 tetrazine backbones.
;
_journal_issue 17
_journal_name_full 'Dalton transactions (Cambridge, England : 2003)'
_journal_page_first 5590
_journal_page_last 5596
_journal_paper_doi 10.1039/c9dt04426d
_journal_volume 49
_journal_year 2020
_chemical_formula_moiety 'C6 H4 N14 O4, 2(C2 H6 O S), 4(H2 O)'
_chemical_formula_sum 'C10 H24 N14 O10 S2'
_chemical_formula_weight 564.55
_space_group_crystal_system triclinic
_space_group_IT_number 2
_space_group_name_Hall '-P 1'
_space_group_name_H-M_alt 'P -1'
_atom_sites_solution_hydrogens mixed
_audit_creation_method SHELXL-2018/1
_audit_update_record
;
2019-08-27 deposited with the CCDC.	2020-03-18 downloaded from the CCDC.
;
_cell_angle_alpha 83.361(2)
_cell_angle_beta 78.909(2)
_cell_angle_gamma 75.168(2)
_cell_formula_units_Z 1
_cell_length_a 6.0690(3)
_cell_length_b 8.3830(6)
_cell_length_c 12.2268(6)
_cell_measurement_reflns_used 3255
_cell_measurement_temperature 100(2)
_cell_measurement_theta_max 26.40
_cell_measurement_theta_min 2.52
_cell_volume 588.65(6)
_computing_cell_refinement 'Bruker SAINT'
_computing_data_collection 'Bruker APEX2'
_computing_data_reduction 'Bruker SAINT'
_computing_structure_refinement 'SHELXL-2018/1 (Sheldrick, 2018)'
_computing_structure_solution 'SHELXL-2018/1 (Sheldrick, 2018)'
_diffrn_ambient_temperature 100(2)
_diffrn_measured_fraction_theta_full 0.994
_diffrn_measured_fraction_theta_max 0.985
_diffrn_measurement_device_type 'Bruker APEX-II CCD'
_diffrn_measurement_method '\f and \w scans'
_diffrn_radiation_type MoK\a
_diffrn_radiation_wavelength 0.71073
_diffrn_reflns_av_R_equivalents 0.0292
_diffrn_reflns_av_unetI/netI 0.0357
_diffrn_reflns_Laue_measured_fraction_full 0.994
_diffrn_reflns_Laue_measured_fraction_max 0.985
_diffrn_reflns_limit_h_max 7
_diffrn_reflns_limit_h_min -6
_diffrn_reflns_limit_k_max 10
_diffrn_reflns_limit_k_min -10
_diffrn_reflns_limit_l_max 15
_diffrn_reflns_limit_l_min -15
_diffrn_reflns_number 6546
_diffrn_reflns_point_group_measured_fraction_full 0.994
_diffrn_reflns_point_group_measured_fraction_max 0.985
_diffrn_reflns_theta_full 25.242
_diffrn_reflns_theta_max 26.441
_diffrn_reflns_theta_min 2.520
_exptl_absorpt_coefficient_mu 0.305
_exptl_absorpt_correction_T_max 0.979
_exptl_absorpt_correction_T_min 0.971
_exptl_absorpt_correction_type multi-scan
_exptl_absorpt_process_details 'Bruker, SADABS'
_exptl_crystal_colour red
_exptl_crystal_density_diffrn 1.593
_exptl_crystal_description disk
_exptl_crystal_F_000 294
_exptl_crystal_size_max 0.120
_exptl_crystal_size_mid 0.080
_exptl_crystal_size_min 0.070
_refine_diff_density_max 0.575
_refine_diff_density_min -0.319
_refine_diff_density_rms 0.066
_refine_ls_extinction_method none
_refine_ls_goodness_of_fit_ref 1.063
_refine_ls_hydrogen_treatment mixed
_refine_ls_matrix_type full
_refine_ls_number_parameters 188
_refine_ls_number_reflns 2401
_refine_ls_number_restraints 7
_refine_ls_restrained_S_all 1.063
_refine_ls_R_factor_all 0.0572
_refine_ls_R_factor_gt 0.0451
_refine_ls_shift/su_max 0.000
_refine_ls_shift/su_mean 0.000
_refine_ls_structure_factor_coef Fsqd
_refine_ls_weighting_details 'w=1/[\s^2^(Fo^2^)+(0.0520P)^2^+0.5722P] where P=(Fo^2^+2Fc^2^)/3'
_refine_ls_weighting_scheme calc
_refine_ls_wR_factor_gt 0.1084
_refine_ls_wR_factor_ref 0.1160
_reflns_Friedel_coverage 0.000
_reflns_number_gt 2013
_reflns_number_total 2401
_reflns_threshold_expression 'I > 2\s(I)'
_cod_data_source_file c9dt04426d2.cif
_cod_data_source_block MM
_cod_depositor_comments 'Adding full bibliography for 7703789--7703790.cif.'
_cod_database_code 7703789
_shelx_shelxl_version_number 2018/1
_shelx_space_group_comment
;
The symmetry employed for this shelxl refinement is uniquely defined
by the following loop, which should always be used as a source of
symmetry information in preference to the above space-group names.
They are only intended as comments.
;
_shelx_estimated_absorpt_t_min 0.964
_shelx_estimated_absorpt_t_max 0.979

loop_
_space_group_symop_operation_xyz
'x, y, z'
'-x, -y, -z'

loop_
_atom_site_label
_atom_site_type_symbol
_atom_site_fract_x
_atom_site_fract_y
_atom_site_fract_z
_atom_site_U_iso_or_equiv
_atom_site_adp_type
_atom_site_occupancy
_atom_site_site_symmetry_order
_atom_site_calc_flag
_atom_site_refinement_flags_posn
_atom_site_refinement_flags_adp
_atom_site_refinement_flags_occupancy
_atom_site_disorder_assembly
_atom_site_disorder_group
S1 S 0.28297(11) 0.15745(7) 0.10383(5) 0.02262(18) Uani 1 1 d . . . . .
O1 O -0.0859(3) 0.8499(2) 0.16781(15) 0.0270(4) Uani 1 1 d . . . . .
O2 O 0.0892(3) 0.5872(2) 0.17394(15) 0.0275(4) Uani 1 1 d . . . . .
O3 O 0.3267(3) 0.2087(2) 0.21138(15) 0.0275(4) Uani 1 1 d . . . . .
O1W O 0.5367(5) 1.0067(3) 0.37951(18) 0.0419(5) Uani 1 1 d D . . . .
O2W O -0.0168(5) 1.0385(3) 0.38675(19) 0.0484(6) Uani 1 1 d D . . . .
N1 N 1.1396(3) 0.3473(2) 0.51922(17) 0.0215(4) Uani 1 1 d . . . . .
N2 N 0.9769(3) 0.3627(2) 0.45828(17) 0.0223(4) Uani 1 1 d . . . . .
N3 N 0.6145(3) 0.4048(2) 0.33627(16) 0.0198(4) Uani 1 1 d . . . . .
N4 N 0.4332(3) 0.4789(2) 0.28340(17) 0.0195(4) Uani 1 1 d . . . . .
N5 N 0.5198(3) 0.6811(2) 0.35129(16) 0.0193(4) Uani 1 1 d D . . . .
N6 N 0.2082(3) 0.7709(2) 0.25652(17) 0.0210(4) Uani 1 1 d . . . . .
N7 N 0.0682(3) 0.7327(2) 0.19837(16) 0.0204(4) Uani 1 1 d . . . . .
C1 C 0.3777(4) 0.6440(3) 0.29246(19) 0.0180(5) Uani 1 1 d D . . . .
C2 C 0.6586(4) 0.5322(3) 0.37508(19) 0.0181(5) Uani 1 1 d D . . . .
C3 C 0.8422(4) 0.5146(3) 0.44078(19) 0.0183(5) Uani 1 1 d . . . . .
C4 C -0.0179(4) 0.2377(3) 0.1025(2) 0.0267(6) Uani 1 1 d . . . . .
H4B H -0.106313 0.176281 0.160099 0.040 Uiso 1 1 calc R U . . .
H4C H -0.051814 0.225975 0.029093 0.040 Uiso 1 1 calc R U . . .
H4D H -0.061155 0.354875 0.117728 0.040 Uiso 1 1 calc R U . . .
C5 C 0.3866(5) 0.2943(3) -0.0048(2) 0.0297(6) Uani 1 1 d . . . . .
H5A H 0.319074 0.408912 0.014622 0.045 Uiso 1 1 calc R U . . .
H5B H 0.342200 0.277929 -0.074822 0.045 Uiso 1 1 calc R U . . .
H5C H 0.555477 0.271483 -0.013815 0.045 Uiso 1 1 calc R U . . .
H1 H 0.537(18) 0.7722(18) 0.360(12) 0.50(11) Uiso 1 1 d D . . . .
H1A H 0.44(4) 1.07(3) 0.35(2) 0.756 Uiso 1 1 d D U . . .
H1B H 0.675(4) 1.017(8) 0.371(6) 0.15(3) Uiso 1 1 d D . . . .
H2A H 0.061(6) 0.965(4) 0.338(3) 0.060(12) Uiso 1 1 d D . . . .
H2B H -0.007(9) 1.141(3) 0.375(4) 0.097(17) Uiso 1 1 d D . . . .
H4 H 0.371(5) 0.429(3) 0.251(2) 0.019(7) Uiso 1 1 d . . . . .

loop_
_atom_site_aniso_label
_atom_site_aniso_U_11
_atom_site_aniso_U_22
_atom_site_aniso_U_33
_atom_site_aniso_U_23
_atom_site_aniso_U_13
_atom_site_aniso_U_12
S1 0.0271(3) 0.0200(3) 0.0233(3) -0.0030(2) -0.0082(3) -0.0067(2)
O1 0.0296(9) 0.0253(9) 0.0273(10) -0.0002(7) -0.0140(8) -0.0029(8)
O2 0.0334(10) 0.0212(9) 0.0325(10) -0.0050(8) -0.0150(8) -0.0065(7)
O3 0.0396(11) 0.0229(9) 0.0250(10) 0.0002(7) -0.0174(8) -0.0085(8)
O1W 0.0630(16) 0.0294(11) 0.0334(12) -0.0013(9) -0.0101(11) -0.0100(10)
O2W 0.0850(18) 0.0265(11) 0.0365(13) -0.0058(10) -0.0123(12) -0.0154(12)
N1 0.0232(10) 0.0202(10) 0.0240(11) -0.0007(8) -0.0090(9) -0.0071(8)
N2 0.0239(10) 0.0209(10) 0.0249(11) 0.0000(8) -0.0088(9) -0.0078(8)
N3 0.0212(10) 0.0197(10) 0.0199(10) 0.0000(8) -0.0063(8) -0.0060(8)
N4 0.0234(10) 0.0192(10) 0.0201(11) -0.0018(8) -0.0090(9) -0.0084(8)
N5 0.0224(10) 0.0195(10) 0.0180(10) -0.0006(8) -0.0058(8) -0.0072(8)
N6 0.0235(10) 0.0212(10) 0.0209(10) -0.0015(8) -0.0087(8) -0.0063(8)
N7 0.0238(10) 0.0216(10) 0.0169(10) -0.0001(8) -0.0062(8) -0.0058(8)
C1 0.0214(11) 0.0195(11) 0.0146(11) -0.0008(9) -0.0033(9) -0.0074(9)
C2 0.0199(11) 0.0195(11) 0.0156(11) -0.0007(9) -0.0014(9) -0.0071(9)
C3 0.0203(11) 0.0190(11) 0.0169(12) 0.0006(9) -0.0021(9) -0.0087(9)
C4 0.0263(13) 0.0367(15) 0.0197(13) 0.0005(11) -0.0057(10) -0.0117(11)
C5 0.0291(14) 0.0376(15) 0.0261(14) -0.0024(11) -0.0043(11) -0.0148(12)

loop_
_atom_type_symbol
_atom_type_description
_atom_type_scat_dispersion_real
_atom_type_scat_dispersion_imag
_atom_type_scat_source
C C 0.0033 0.0016 'International Tables Vol C Tables 4.2.6.8 and 6.1.1.4'
H H 0.0000 0.0000 'International Tables Vol C Tables 4.2.6.8 and 6.1.1.4'
N N 0.0061 0.0033 'International Tables Vol C Tables 4.2.6.8 and 6.1.1.4'
O O 0.0106 0.0060 'International Tables Vol C Tables 4.2.6.8 and 6.1.1.4'
S S 0.1246 0.1234 'International Tables Vol C Tables 4.2.6.8 and 6.1.1.4'

loop_
_geom_angle_atom_site_label_1
_geom_angle_atom_site_label_2
_geom_angle_atom_site_label_3
_geom_angle
_geom_angle_site_symmetry_1
_geom_angle_site_symmetry_3
_geom_angle_publ_flag
O3 S1 C4 105.74(11) . . ?
O3 S1 C5 105.86(11) . . ?
C4 S1 C5 97.70(13) . . ?
H1A O1W H1B 123(10) . . ?
H2A O2W H2B 120(4) . . ?
N2 N1 C3 117.3(2) . 2_766 ?
N1 N2 C3 117.8(2) . . ?
C2 N3 N4 102.07(19) . . ?
C1 N4 N3 110.36(19) . . ?
C1 N4 H4 126.0(19) . . ?
N3 N4 H4 123.6(19) . . ?
C1 N5 C2 103.17(19) . . ?
C1 N5 H1 129(2) . . ?
C2 N5 H1 127(2) . . ?
N7 N6 C1 117.48(19) . . ?
O1 N7 O2 121.39(19) . . ?
O1 N7 N6 116.24(19) . . ?
O2 N7 N6 122.37(19) . . ?
N5 C1 N4 109.0(2) . . ?
N5 C1 N6 118.0(2) . . ?
N4 C1 N6 132.9(2) . . ?
N3 C2 N5 115.4(2) . . ?
N3 C2 C3 122.9(2) . . ?
N5 C2 C3 121.7(2) . . ?
N1 C3 N2 124.9(2) 2_766 . ?
N1 C3 C2 117.0(2) 2_766 . ?
N2 C3 C2 118.1(2) . . ?
S1 C4 H4B 109.5 . . ?
S1 C4 H4C 109.5 . . ?
H4B C4 H4C 109.5 . . ?
S1 C4 H4D 109.5 . . ?
H4B C4 H4D 109.5 . . ?
H4C C4 H4D 109.5 . . ?
S1 C5 H5A 109.5 . . ?
S1 C5 H5B 109.5 . . ?
H5A C5 H5B 109.5 . . ?
S1 C5 H5C 109.5 . . ?
H5A C5 H5C 109.5 . . ?
H5B C5 H5C 109.5 . . ?

loop_
_geom_bond_atom_site_label_1
_geom_bond_atom_site_label_2
_geom_bond_distance
_geom_bond_site_symmetry_2
_geom_bond_publ_flag
S1 O3 1.5190(18) . ?
S1 C4 1.779(3) . ?
S1 C5 1.781(3) . ?
O1 N7 1.248(3) . ?
O2 N7 1.258(3) . ?
O1W H1A 0.840(10) . ?
O1W H1B 0.851(10) . ?
O2W H2A 0.883(19) . ?
O2W H2B 0.869(19) . ?
N1 N2 1.320(3) . ?
N1 C3 1.345(3) 2_766 ?
N2 C3 1.345(3) . ?
N3 C2 1.323(3) . ?
N3 N4 1.359(3) . ?
N4 C1 1.350(3) . ?
N4 H4 0.81(3) . ?
N5 C1 1.336(3) . ?
N5 C2 1.351(3) . ?
N5 H1 0.819(10) . ?
N6 N7 1.324(3) . ?
N6 C1 1.374(3) . ?
C2 C3 1.463(3) . ?
C4 H4B 0.9800 . ?
C4 H4C 0.9800 . ?
C4 H4D 0.9800 . ?
C5 H5A 0.9800 . ?
C5 H5B 0.9800 . ?
C5 H5C 0.9800 . ?
